data_2230128
loop_
_publ_author_name
'Fun, Hoong-Kun'
'Hemamalini, Madhukar'
'Venkat Ragavan, R.'
'Vijayakumar, V.'
'Venkatesh, M.'

_publ_section_title
;
 1,1'-Bis(4-fluorophenyl)-3,3'-diisobutyl-4,4'-diphenoxy-1<i>H</i>,1'<i>H</i>-4,4'-bipyrazole-5,5'(4<i>H</i>,4'<i>H</i>)-dione
;
_journal_coeditor_code RZ2574
_journal_issue 5
_journal_name_full 'Acta Crystallographica Section E'
_journal_page_first o1036
_journal_paper_doi 10.1107/S1600536811011664
_journal_volume 67
_journal_year 2011
_chemical_formula_iupac 'C38 H36 F2 N4 O4'
_chemical_formula_moiety 'C38 H36 F2 N4 O4'
_chemical_formula_sum 'C38 H36 F2 N4 O4'
_chemical_formula_weight 650.71
_chemical_name_systematic
1,1'-Bis(4-fluorophenyl)-3,3'-diisobutyl-4,4'-diphenoxy-1<i>H</i>,1'<i>H</i>-4,4'-bipyrazole-5,5'(4<i>H</i>,4'<i>H</i>)-dione
_space_group_IT_number 4
_symmetry_cell_setting monoclinic
_symmetry_space_group_name_Hall 'P 2yb'
_symmetry_space_group_name_H-M 'P 1 21 1'
_atom_sites_solution_hydrogens geom
_atom_sites_solution_primary direct
_atom_sites_solution_secondary difmap
_audit_creation_method SHELXL-97
_cell_angle_alpha 90.00
_cell_angle_beta 109.7520(10)
_cell_angle_gamma 90.00
_cell_formula_units_Z 2
_cell_length_a 11.3875(5)
_cell_length_b 11.4582(5)
_cell_length_c 13.4885(6)
_cell_measurement_reflns_used 9923
_cell_measurement_temperature 100.00(10)
_cell_measurement_theta_max 33.93
_cell_measurement_theta_min 2.60
_cell_volume 1656.43(13)
_computing_cell_refinement 'SAINT (Bruker, 2009)'
_computing_data_collection 'APEX2 (Bruker, 2009)'
_computing_data_reduction 'SAINT (Bruker, 2009)'
_computing_molecular_graphics 'SHELXTL (Sheldrick, 2008)'
_computing_publication_material 'SHELXTL (Sheldrick, 2008) and PLATON (Spek, 2009)'
_computing_structure_refinement 'SHELXTL (Sheldrick, 2008)'
_computing_structure_solution 'SHELXTL (Sheldrick, 2008)'
_diffrn_ambient_temperature 100.00(10)
_diffrn_measured_fraction_theta_full 0.990
_diffrn_measured_fraction_theta_max 0.990
_diffrn_measurement_device_type
;
Bruker APEXII DUO CCD area-detector diffractometer
;
_diffrn_measurement_method '\f and \w scans'
_diffrn_radiation_monochromator graphite
_diffrn_radiation_source 'fine-focus sealed tube'
_diffrn_radiation_type MoK\a
_diffrn_radiation_wavelength 0.71073
_diffrn_reflns_av_R_equivalents 0.0329
_diffrn_reflns_av_sigmaI/netI 0.0319
_diffrn_reflns_limit_h_max 17
_diffrn_reflns_limit_h_min -17
_diffrn_reflns_limit_k_max 17
_diffrn_reflns_limit_k_min -16
_diffrn_reflns_limit_l_max 21
_diffrn_reflns_limit_l_min -21
_diffrn_reflns_number 26247
_diffrn_reflns_theta_full 33.99
_diffrn_reflns_theta_max 33.99
_diffrn_reflns_theta_min 1.90
_diffrn_standards_number 0
_exptl_absorpt_coefficient_mu 0.093
_exptl_absorpt_correction_T_max 0.9874
_exptl_absorpt_correction_T_min 0.9525
_exptl_absorpt_correction_type multi-scan
_exptl_absorpt_process_details '(SADABS; Bruker, 2009)'
_exptl_crystal_colour colourless
_exptl_crystal_density_diffrn 1.305
_exptl_crystal_density_method 'not measured'
_exptl_crystal_description block
_exptl_crystal_F_000 684
_exptl_crystal_size_max 0.53
_exptl_crystal_size_mid 0.21
_exptl_crystal_size_min 0.14
_refine_diff_density_max 0.378
_refine_diff_density_min -0.193
_refine_ls_extinction_method none
_refine_ls_goodness_of_fit_ref 1.032
_refine_ls_hydrogen_treatment constr
_refine_ls_matrix_type full
_refine_ls_number_parameters 437
_refine_ls_number_reflns 6956
_refine_ls_number_restraints 1
_refine_ls_restrained_S_all 1.032
_refine_ls_R_factor_all 0.0393
_refine_ls_R_factor_gt 0.0360
_refine_ls_shift/su_max_lt 0.001
_refine_ls_shift/su_mean <0.001
_refine_ls_structure_factor_coef Fsqd
_refine_ls_weighting_details 'calc w=1/[\s^2^(Fo^2^)+(0.0646P)^2^+0.0777P] where P=(Fo^2^+2Fc^2^)/3'
_refine_ls_weighting_scheme calc
_refine_ls_wR_factor_gt 0.0935
_refine_ls_wR_factor_ref 0.0966
_reflns_number_gt 6490
_reflns_number_total 6956
_reflns_threshold_expression I>2\s(I)
_cod_data_source_file rz2574.cif
_cod_data_source_block I
_cod_original_sg_symbol_H-M 'P 21'
_cod_database_code 2230128
_cod_database_fobs_code 2230128

loop_
_symmetry_equiv_pos_as_xyz
'x, y, z'
'-x, y+1/2, -z'

loop_
_atom_site_type_symbol
_atom_site_label
_atom_site_fract_x
_atom_site_fract_y
_atom_site_fract_z
_atom_site_U_iso_or_equiv
_atom_site_adp_type
_atom_site_calc_flag
_atom_site_refinement_flags
_atom_site_occupancy
_atom_site_disorder_assembly
_atom_site_disorder_group
F F1 0.16157(12) 0.88614(12) -0.18115(9) 0.0445(3) Uani d . 1 . .
F F2 0.06578(9) 0.23698(10) -0.42001(6) 0.02846(19) Uani d . 1 . .
O O1 0.13281(8) 0.47312(9) 0.13477(8) 0.01997(17) Uani d . 1 . .
O O2 0.43391(8) 0.32469(9) 0.06204(7) 0.01912(17) Uani d . 1 . .
O O3 0.31599(9) 0.37927(8) 0.33952(7) 0.01736(16) Uani d . 1 . .
O O4 0.43323(8) 0.21142(8) 0.26514(7) 0.01669(15) Uani d . 1 . .
N N1 0.31858(9) 0.55722(10) 0.13450(8) 0.01593(17) Uani d . 1 . .
N N2 0.44800(9) 0.54499(10) 0.19062(8) 0.01617(17) Uani d . 1 . .
N N3 0.15255(9) 0.20611(10) 0.06656(8) 0.01630(17) Uani d . 1 . .
N N4 0.23161(9) 0.25123(10) 0.01456(7) 0.01599(17) Uani d . 1 . .
C C1 0.33645(12) 0.64873(14) -0.02151(10) 0.0223(2) Uani d . 1 . .
H H1A 0.4009 0.5976 -0.0188 0.027 Uiso calc R 1 . .
C C2 0.29730(14) 0.73220(16) -0.10091(11) 0.0280(3) Uani d . 1 . .
H H2A 0.3357 0.7384 -0.1516 0.034 Uiso calc R 1 . .
C C3 0.20009(14) 0.80572(14) -0.10295(11) 0.0273(3) Uani d . 1 . .
C C4 0.14072(13) 0.80168(13) -0.02921(11) 0.0250(2) Uani d . 1 . .
H H4A 0.0760 0.8527 -0.0327 0.030 Uiso calc R 1 . .
C C5 0.18107(12) 0.71836(12) 0.05087(10) 0.0198(2) Uani d . 1 . .
H H5A 0.1433 0.7135 0.1020 0.024 Uiso calc R 1 . .
C C6 0.27778(10) 0.64274(11) 0.05391(9) 0.01593(19) Uani d . 1 . .
C C7 0.24579(10) 0.47989(10) 0.16516(9) 0.01526(18) Uani d . 1 . .
C C8 0.46309(10) 0.45898(10) 0.25547(9) 0.01485(18) Uani d . 1 . .
C C9 0.34030(10) 0.39846(10) 0.24473(8) 0.01406(18) Uani d . 1 . .
C C10 0.33402(10) 0.27539(10) 0.19366(8) 0.01360(17) Uani d . 1 . .
C C11 0.20658(10) 0.21832(10) 0.16633(9) 0.01466(18) Uani d . 1 . .
C C12 0.34409(10) 0.28881(11) 0.08242(8) 0.01450(18) Uani d . 1 . .
C C13 0.19215(11) 0.24391(11) -0.09684(9) 0.01556(19) Uani d . 1 . .
C C14 0.09432(11) 0.16901(12) -0.15010(9) 0.0179(2) Uani d . 1 . .
H H14A 0.0581 0.1215 -0.1125 0.022 Uiso calc R 1 . .
C C15 0.05129(12) 0.16586(13) -0.25994(9) 0.0208(2) Uani d . 1 . .
H H15A -0.0143 0.1171 -0.2967 0.025 Uiso calc R 1 . .
C C16 0.10863(12) 0.23713(13) -0.31272(9) 0.0205(2) Uani d . 1 . .
C C17 0.20826(12) 0.30842(13) -0.26164(9) 0.0212(2) Uani d . 1 . .
H H17A 0.2467 0.3528 -0.2997 0.025 Uiso calc R 1 . .
C C18 0.25023(12) 0.31284(13) -0.15225(9) 0.0198(2) Uani d . 1 . .
H H18A 0.3164 0.3613 -0.1162 0.024 Uiso calc R 1 . .
C C19 0.28076(11) 0.47180(11) 0.38968(9) 0.01629(19) Uani d . 1 . .
C C20 0.31030(12) 0.58837(11) 0.38105(10) 0.0196(2) Uani d . 1 . .
H H20A 0.3530 0.6100 0.3361 0.024 Uiso calc R 1 . .
C C21 0.27516(13) 0.67257(12) 0.44059(11) 0.0234(2) Uani d . 1 . .
H H21A 0.2947 0.7506 0.4353 0.028 Uiso calc R 1 . .
C C22 0.21111(13) 0.64049(14) 0.50775(10) 0.0250(3) Uani d . 1 . .
H H22A 0.1890 0.6965 0.5481 0.030 Uiso calc R 1 . .
C C23 0.18034(13) 0.52373(14) 0.51408(10) 0.0238(2) Uani d . 1 . .
H H23A 0.1363 0.5024 0.5581 0.029 Uiso calc R 1 . .
C C24 0.21458(12) 0.43851(12) 0.45541(9) 0.0200(2) Uani d . 1 . .
H H24A 0.1937 0.3607 0.4599 0.024 Uiso calc R 1 . .
C C25 0.44075(10) 0.09116(10) 0.25076(9) 0.01556(19) Uani d . 1 . .
C C26 0.47531(12) 0.02552(12) 0.34262(10) 0.0199(2) Uani d . 1 . .
H H26A 0.4875 0.0613 0.4072 0.024 Uiso calc R 1 . .
C C27 0.49152(14) -0.09463(13) 0.33716(11) 0.0251(3) Uani d . 1 . .
H H27A 0.5149 -0.1390 0.3985 0.030 Uiso calc R 1 . .
C C28 0.47307(13) -0.14878(12) 0.24071(12) 0.0255(3) Uani d . 1 . .
H H28A 0.4831 -0.2291 0.2373 0.031 Uiso calc R 1 . .
C C29 0.43958(13) -0.08168(12) 0.14961(11) 0.0242(2) Uani d . 1 . .
H H29A 0.4277 -0.1175 0.0851 0.029 Uiso calc R 1 . .
C C30 0.42349(13) 0.03901(12) 0.15369(10) 0.0208(2) Uani d . 1 . .
H H30A 0.4016 0.0837 0.0926 0.025 Uiso calc R 1 . .
C C31 0.58776(11) 0.42088(11) 0.32904(9) 0.0178(2) Uani d . 1 . .
H H31A 0.6164 0.3561 0.2970 0.021 Uiso calc R 1 . .
H H31B 0.5772 0.3922 0.3931 0.021 Uiso calc R 1 . .
C C32 0.69001(11) 0.51488(12) 0.35900(9) 0.0180(2) Uani d . 1 . .
H H32A 0.6927 0.5522 0.2944 0.022 Uiso calc R 1 . .
C C33 0.66345(14) 0.60810(14) 0.42947(12) 0.0270(3) Uani d . 1 . .
H H33A 0.7272 0.6669 0.4451 0.040 Uiso calc R 1 . .
H H33B 0.6627 0.5729 0.4938 0.040 Uiso calc R 1 . .
H H33C 0.5837 0.6431 0.3938 0.040 Uiso calc R 1 . .
C C34 0.81648(12) 0.45735(14) 0.41513(11) 0.0240(2) Uani d . 1 . .
H H34A 0.8808 0.5156 0.4322 0.036 Uiso calc R 1 . .
H H34B 0.8329 0.3998 0.3697 0.036 Uiso calc R 1 . .
H H34C 0.8150 0.4205 0.4786 0.036 Uiso calc R 1 . .
C C35 0.14649(11) 0.18458(11) 0.24507(9) 0.0181(2) Uani d . 1 . .
H H35A 0.1061 0.2531 0.2611 0.022 Uiso calc R 1 . .
H H35B 0.2115 0.1611 0.3095 0.022 Uiso calc R 1 . .
C C36 0.04988(12) 0.08607(12) 0.21154(10) 0.0205(2) Uani d . 1 . .
H H36A -0.0092 0.1041 0.1414 0.025 Uiso calc R 1 . .
C C37 0.11105(18) -0.03154(15) 0.20684(16) 0.0352(3) Uani d . 1 . .
H H37A 0.1548 -0.0271 0.1573 0.053 Uiso calc R 1 . .
H H37B 0.0480 -0.0909 0.1850 0.053 Uiso calc R 1 . .
H H37C 0.1688 -0.0505 0.2753 0.053 Uiso calc R 1 . .
C C38 -0.02151(14) 0.08170(16) 0.28949(12) 0.0294(3) Uani d . 1 . .
H H38A -0.0841 0.0219 0.2684 0.044 Uiso calc R 1 . .
H H38B -0.0606 0.1558 0.2902 0.044 Uiso calc R 1 . .
H H38C 0.0355 0.0647 0.3587 0.044 Uiso calc R 1 . .

loop_
_atom_site_aniso_label
_atom_site_aniso_U_11
_atom_site_aniso_U_22
_atom_site_aniso_U_33
_atom_site_aniso_U_12
_atom_site_aniso_U_13
_atom_site_aniso_U_23
F1 0.0486(6) 0.0413(6) 0.0364(5) 0.0022(5) 0.0051(4) 0.0265(5)
F2 0.0307(4) 0.0377(5) 0.0146(3) 0.0004(4) 0.0046(3) 0.0004(3)
O1 0.0144(3) 0.0176(4) 0.0279(4) -0.0001(3) 0.0071(3) 0.0017(4)
O2 0.0164(3) 0.0223(4) 0.0205(4) -0.0038(3) 0.0086(3) -0.0024(3)
O3 0.0251(4) 0.0127(3) 0.0172(3) -0.0003(3) 0.0110(3) -0.0009(3)
O4 0.0173(3) 0.0116(3) 0.0177(3) 0.0008(3) 0.0014(3) -0.0015(3)
N1 0.0134(4) 0.0147(4) 0.0191(4) 0.0004(3) 0.0047(3) 0.0042(3)
N2 0.0131(4) 0.0161(4) 0.0180(4) -0.0004(3) 0.0035(3) 0.0008(4)
N3 0.0153(4) 0.0175(4) 0.0171(4) -0.0022(4) 0.0069(3) 0.0015(4)
N4 0.0143(4) 0.0196(4) 0.0139(3) -0.0036(4) 0.0046(3) -0.0001(3)
C1 0.0208(5) 0.0258(6) 0.0217(5) 0.0003(5) 0.0092(4) 0.0035(5)
C2 0.0284(6) 0.0332(7) 0.0229(5) -0.0045(6) 0.0093(5) 0.0075(6)
C3 0.0276(6) 0.0250(6) 0.0236(5) -0.0036(5) 0.0011(5) 0.0113(5)
C4 0.0217(5) 0.0195(6) 0.0302(6) 0.0019(5) 0.0037(5) 0.0068(5)
C5 0.0183(5) 0.0173(5) 0.0229(5) 0.0010(4) 0.0058(4) 0.0026(4)
C6 0.0158(4) 0.0143(4) 0.0169(4) -0.0010(4) 0.0045(3) 0.0023(4)
C7 0.0156(4) 0.0125(4) 0.0185(4) 0.0004(4) 0.0068(3) 0.0006(4)
C8 0.0146(4) 0.0128(4) 0.0166(4) -0.0009(4) 0.0045(3) -0.0016(4)
C9 0.0157(4) 0.0120(4) 0.0153(4) -0.0003(4) 0.0063(3) -0.0002(4)
C10 0.0135(4) 0.0119(4) 0.0148(4) -0.0009(3) 0.0040(3) -0.0011(4)
C11 0.0156(4) 0.0126(4) 0.0163(4) -0.0014(4) 0.0060(3) -0.0004(4)
C12 0.0139(4) 0.0146(4) 0.0148(4) -0.0002(4) 0.0046(3) -0.0013(4)
C13 0.0158(4) 0.0164(5) 0.0138(4) -0.0001(4) 0.0043(3) -0.0002(4)
C14 0.0176(5) 0.0182(5) 0.0174(4) -0.0016(4) 0.0051(4) -0.0008(4)
C15 0.0202(5) 0.0221(6) 0.0179(4) -0.0014(5) 0.0035(4) -0.0027(4)
C16 0.0208(5) 0.0248(6) 0.0148(4) 0.0040(5) 0.0045(4) 0.0003(4)
C17 0.0220(5) 0.0246(6) 0.0174(4) 0.0001(5) 0.0073(4) 0.0031(5)
C18 0.0198(5) 0.0221(5) 0.0171(4) -0.0037(4) 0.0055(4) 0.0015(4)
C19 0.0183(4) 0.0152(4) 0.0155(4) 0.0018(4) 0.0059(3) -0.0017(4)
C20 0.0221(5) 0.0153(5) 0.0225(5) 0.0000(4) 0.0088(4) -0.0030(4)
C21 0.0265(6) 0.0176(5) 0.0250(5) 0.0010(5) 0.0075(4) -0.0054(5)
C22 0.0291(6) 0.0257(6) 0.0209(5) 0.0082(5) 0.0091(4) -0.0044(5)
C23 0.0275(6) 0.0270(6) 0.0201(5) 0.0088(5) 0.0119(4) 0.0032(5)
C24 0.0235(5) 0.0200(5) 0.0190(4) 0.0031(4) 0.0101(4) 0.0021(4)
C25 0.0135(4) 0.0122(4) 0.0195(4) 0.0007(4) 0.0037(3) -0.0016(4)
C26 0.0216(5) 0.0147(5) 0.0210(5) 0.0013(4) 0.0040(4) 0.0000(4)
C27 0.0251(6) 0.0160(5) 0.0289(6) 0.0017(5) 0.0022(5) 0.0027(5)
C28 0.0227(6) 0.0133(5) 0.0355(7) 0.0020(4) 0.0035(5) -0.0027(5)
C29 0.0243(6) 0.0171(5) 0.0282(6) 0.0014(5) 0.0048(5) -0.0078(5)
C30 0.0242(5) 0.0158(5) 0.0204(5) 0.0018(4) 0.0052(4) -0.0028(4)
C31 0.0168(5) 0.0136(4) 0.0197(4) -0.0012(4) 0.0016(4) 0.0003(4)
C32 0.0167(4) 0.0170(5) 0.0183(4) -0.0022(4) 0.0032(4) -0.0001(4)
C33 0.0255(6) 0.0211(6) 0.0314(6) -0.0036(5) 0.0059(5) -0.0087(5)
C34 0.0171(5) 0.0246(6) 0.0263(5) -0.0011(5) 0.0021(4) 0.0008(5)
C35 0.0201(5) 0.0184(5) 0.0178(4) -0.0040(4) 0.0089(4) 0.0000(4)
C36 0.0211(5) 0.0201(5) 0.0211(5) -0.0054(5) 0.0080(4) 0.0020(4)
C37 0.0394(8) 0.0184(6) 0.0518(9) -0.0061(6) 0.0208(7) -0.0006(7)
C38 0.0266(6) 0.0362(8) 0.0286(6) -0.0095(6) 0.0135(5) 0.0045(6)

loop_
_atom_type_symbol
_atom_type_description
_atom_type_scat_dispersion_real
_atom_type_scat_dispersion_imag
_atom_type_scat_source
C C 0.0033 0.0000 'International Tables Vol C Tables 4.2.6.8 and 6.1.1.4'
H H 0.0000 0.0000 'International Tables Vol C Tables 4.2.6.8 and 6.1.1.4'
N N 0.0061 0.0000 'International Tables Vol C Tables 4.2.6.8 and 6.1.1.4'
O O 0.0106 0.0000 'International Tables Vol C Tables 4.2.6.8 and 6.1.1.4'
F F 0.0171 0.0000 'International Tables Vol C Tables 4.2.6.8 and 6.1.1.4'

loop_
_geom_angle_atom_site_label_1
_geom_angle_atom_site_label_2
_geom_angle_atom_site_label_3
_geom_angle_site_symmetry_1
_geom_angle_site_symmetry_3
_geom_angle
_geom_angle_publ_flag
C19 O3 C9 . . 119.95(10) ?
C25 O4 C10 . . 119.19(9) ?
C7 N1 N2 . . 113.63(9) ?
C7 N1 C6 . . 127.08(10) ?
N2 N1 C6 . . 119.28(9) ?
C8 N2 N1 . . 108.28(10) ?
C11 N3 N4 . . 108.68(9) ?
C12 N4 N3 . . 113.12(9) ?
C12 N4 C13 . . 128.13(10) ?
N3 N4 C13 . . 118.52(9) ?
C2 C1 C6 . . 119.15(13) ?
C2 C1 H1A . . 120.4 ?
C6 C1 H1A . . 120.4 ?
C3 C2 C1 . . 118.66(12) ?
C3 C2 H2A . . 120.7 ?
C1 C2 H2A . . 120.7 ?
F1 C3 C4 . . 118.35(15) ?
F1 C3 C2 . . 118.36(14) ?
C4 C3 C2 . . 123.29(13) ?
C3 C4 C5 . . 117.83(13) ?
C3 C4 H4A . . 121.1 ?
C5 C4 H4A . . 121.1 ?
C6 C5 C4 . . 119.90(12) ?
C6 C5 H5A . . 120.0 ?
C4 C5 H5A . . 120.0 ?
C5 C6 C1 . . 121.16(11) ?
C5 C6 N1 . . 120.23(10) ?
C1 C6 N1 . . 118.61(11) ?
O1 C7 N1 . . 128.33(11) ?
O1 C7 C9 . . 127.19(11) ?
N1 C7 C9 . . 104.43(9) ?
N2 C8 C31 . . 123.48(11) ?
N2 C8 C9 . . 112.06(10) ?
C31 C8 C9 . . 124.40(10) ?
O3 C9 C8 . . 116.03(9) ?
O3 C9 C7 . . 114.68(9) ?
C8 C9 C7 . . 101.08(9) ?
O3 C9 C10 . . 105.36(9) ?
C8 C9 C10 . . 110.92(9) ?
C7 C9 C10 . . 108.72(9) ?
O4 C10 C11 . . 114.78(9) ?
O4 C10 C12 . . 114.02(9) ?
C11 C10 C12 . . 100.65(9) ?
O4 C10 C9 . . 105.08(8) ?
C11 C10 C9 . . 113.18(9) ?
C12 C10 C9 . . 109.28(9) ?
N3 C11 C35 . . 122.94(10) ?
N3 C11 C10 . . 112.42(9) ?
C35 C11 C10 . . 124.59(10) ?
O2 C12 N4 . . 128.57(10) ?
O2 C12 C10 . . 126.50(10) ?
N4 C12 C10 . . 104.92(9) ?
C14 C13 C18 . . 120.75(10) ?
C14 C13 N4 . . 119.55(10) ?
C18 C13 N4 . . 119.70(10) ?
C15 C14 C13 . . 119.65(11) ?
C15 C14 H14A . . 120.2 ?
C13 C14 H14A . . 120.2 ?
C16 C15 C14 . . 118.28(12) ?
C16 C15 H15A . . 120.9 ?
C14 C15 H15A . . 120.9 ?
F2 C16 C17 . . 118.07(12) ?
F2 C16 C15 . . 118.95(12) ?
C17 C16 C15 . . 122.98(11) ?
C16 C17 C18 . . 118.80(12) ?
C16 C17 H17A . . 120.6 ?
C18 C17 H17A . . 120.6 ?
C17 C18 C13 . . 119.47(12) ?
C17 C18 H18A . . 120.3 ?
C13 C18 H18A . . 120.3 ?
O3 C19 C20 . . 125.06(10) ?
O3 C19 C24 . . 114.06(11) ?
C20 C19 C24 . . 120.84(11) ?
C19 C20 C21 . . 119.35(12) ?
C19 C20 H20A . . 120.3 ?
C21 C20 H20A . . 120.3 ?
C22 C21 C20 . . 120.46(13) ?
C22 C21 H21A . . 119.8 ?
C20 C21 H21A . . 119.8 ?
C21 C22 C23 . . 119.47(12) ?
C21 C22 H22A . . 120.3 ?
C23 C22 H22A . . 120.3 ?
C22 C23 C24 . . 120.93(12) ?
C22 C23 H23A . . 119.5 ?
C24 C23 H23A . . 119.5 ?
C23 C24 C19 . . 118.93(13) ?
C23 C24 H24A . . 120.5 ?
C19 C24 H24A . . 120.5 ?
C26 C25 C30 . . 120.97(11) ?
C26 C25 O4 . . 114.99(10) ?
C30 C25 O4 . . 123.91(11) ?
C25 C26 C27 . . 119.38(12) ?
C25 C26 H26A . . 120.3 ?
C27 C26 H26A . . 120.3 ?
C28 C27 C26 . . 120.58(13) ?
C28 C27 H27A . . 119.7 ?
C26 C27 H27A . . 119.7 ?
C29 C28 C27 . . 119.32(13) ?
C29 C28 H28A . . 120.3 ?
C27 C28 H28A . . 120.3 ?
C28 C29 C30 . . 120.86(13) ?
C28 C29 H29A . . 119.6 ?
C30 C29 H29A . . 119.6 ?
C25 C30 C29 . . 118.88(13) ?
C25 C30 H30A . . 120.6 ?
C29 C30 H30A . . 120.6 ?
C8 C31 C32 . . 115.77(10) ?
C8 C31 H31A . . 108.3 ?
C32 C31 H31A . . 108.3 ?
C8 C31 H31B . . 108.3 ?
C32 C31 H31B . . 108.3 ?
H31A C31 H31B . . 107.4 ?
C33 C32 C34 . . 110.15(11) ?
C33 C32 C31 . . 111.23(10) ?
C34 C32 C31 . . 109.31(11) ?
C33 C32 H32A . . 108.7 ?
C34 C32 H32A . . 108.7 ?
C31 C32 H32A . . 108.7 ?
C32 C33 H33A . . 109.5 ?
C32 C33 H33B . . 109.5 ?
H33A C33 H33B . . 109.5 ?
C32 C33 H33C . . 109.5 ?
H33A C33 H33C . . 109.5 ?
H33B C33 H33C . . 109.5 ?
C32 C34 H34A . . 109.5 ?
C32 C34 H34B . . 109.5 ?
H34A C34 H34B . . 109.5 ?
C32 C34 H34C . . 109.5 ?
H34A C34 H34C . . 109.5 ?
H34B C34 H34C . . 109.5 ?
C11 C35 C36 . . 115.82(10) ?
C11 C35 H35A . . 108.3 ?
C36 C35 H35A . . 108.3 ?
C11 C35 H35B . . 108.3 ?
C36 C35 H35B . . 108.3 ?
H35A C35 H35B . . 107.4 ?
C37 C36 C38 . . 110.78(13) ?
C37 C36 C35 . . 111.69(11) ?
C38 C36 C35 . . 108.41(11) ?
C37 C36 H36A . . 108.6 ?
C38 C36 H36A . . 108.6 ?
C35 C36 H36A . . 108.6 ?
C36 C37 H37A . . 109.5 ?
C36 C37 H37B . . 109.5 ?
H37A C37 H37B . . 109.5 ?
C36 C37 H37C . . 109.5 ?
H37A C37 H37C . . 109.5 ?
H37B C37 H37C . . 109.5 ?
C36 C38 H38A . . 109.5 ?
C36 C38 H38B . . 109.5 ?
H38A C38 H38B . . 109.5 ?
C36 C38 H38C . . 109.5 ?
H38A C38 H38C . . 109.5 ?
H38B C38 H38C . . 109.5 ?

loop_
_geom_bond_atom_site_label_1
_geom_bond_atom_site_label_2
_geom_bond_site_symmetry_2
_geom_bond_distance
_geom_bond_publ_flag
F1 C3 . 1.3570(17) ?
F2 C16 . 1.3620(14) ?
O1 C7 . 1.2136(14) ?
O2 C12 . 1.2169(14) ?
O3 C19 . 1.3880(15) ?
O3 C9 . 1.4138(13) ?
O4 C25 . 1.3981(15) ?
O4 C10 . 1.4166(14) ?
N1 C7 . 1.3693(15) ?
N1 N2 . 1.4179(14) ?
N1 C6 . 1.4200(15) ?
N2 C8 . 1.2901(15) ?
N3 C11 . 1.2843(14) ?
N3 N4 . 1.4131(13) ?
N4 C12 . 1.3680(15) ?
N4 C13 . 1.4180(14) ?
C1 C2 . 1.392(2) ?
C1 C6 . 1.3949(17) ?
C1 H1A . 0.9300 ?
C2 C3 . 1.384(2) ?
C2 H2A . 0.9300 ?
C3 C4 . 1.380(2) ?
C4 C5 . 1.3977(18) ?
C4 H4A . 0.9300 ?
C5 C6 . 1.3910(17) ?
C5 H5A . 0.9300 ?
C7 C9 . 1.5492(16) ?
C8 C31 . 1.4961(16) ?
C8 C9 . 1.5232(16) ?
C9 C10 . 1.5604(16) ?
C10 C11 . 1.5192(16) ?
C10 C12 . 1.5506(15) ?
C11 C35 . 1.4956(15) ?
C13 C14 . 1.3974(17) ?
C13 C18 . 1.3978(17) ?
C14 C15 . 1.3949(16) ?
C14 H14A . 0.9300 ?
C15 C16 . 1.3836(19) ?
C15 H15A . 0.9300 ?
C16 C17 . 1.3787(19) ?
C17 C18 . 1.3898(16) ?
C17 H17A . 0.9300 ?
C18 H18A . 0.9300 ?
C19 C20 . 1.3918(18) ?
C19 C24 . 1.3969(16) ?
C20 C21 . 1.3975(18) ?
C20 H20A . 0.9300 ?
C21 C22 . 1.391(2) ?
C21 H21A . 0.9300 ?
C22 C23 . 1.393(2) ?
C22 H22A . 0.9300 ?
C23 C24 . 1.3930(19) ?
C23 H23A . 0.9300 ?
C24 H24A . 0.9300 ?
C25 C26 . 1.3879(17) ?
C25 C30 . 1.3914(16) ?
C26 C27 . 1.3943(19) ?
C26 H26A . 0.9300 ?
C27 C28 . 1.392(2) ?
C27 H27A . 0.9300 ?
C28 C29 . 1.389(2) ?
C28 H28A . 0.9300 ?
C29 C30 . 1.3985(19) ?
C29 H29A . 0.9300 ?
C30 H30A . 0.9300 ?
C31 C32 . 1.5367(17) ?
C31 H31A . 0.9700 ?
C31 H31B . 0.9700 ?
C32 C33 . 1.5265(19) ?
C32 C34 . 1.5313(18) ?
C32 H32A . 0.9800 ?
C33 H33A . 0.9600 ?
C33 H33B . 0.9600 ?
C33 H33C . 0.9600 ?
C34 H34A . 0.9600 ?
C34 H34B . 0.9600 ?
C34 H34C . 0.9600 ?
C35 C36 . 1.5338(18) ?
C35 H35A . 0.9700 ?
C35 H35B . 0.9700 ?
C36 C37 . 1.528(2) ?
C36 C38 . 1.5320(18) ?
C36 H36A . 0.9800 ?
C37 H37A . 0.9600 ?
C37 H37B . 0.9600 ?
C37 H37C . 0.9600 ?
C38 H38A . 0.9600 ?
C38 H38B . 0.9600 ?
C38 H38C . 0.9600 ?

loop_
_geom_hbond_atom_site_label_D
_geom_hbond_atom_site_label_H
_geom_hbond_atom_site_label_A
_geom_hbond_site_symmetry_A
_geom_hbond_distance_DH
_geom_hbond_distance_HA
_geom_hbond_distance_DA
_geom_hbond_angle_DHA
_geom_hbond_publ_flag
C15 H15A Cg5 2_545 0.93 2.82 3.6941(14) 157 yes
C20 H20A Cg1 . 0.93 2.54 2.9632(12) 135 yes
C29 H29A Cg3 1_545 0.93 2.82 3.4701(15) 128 yes
C36 H36A Cg3 2_545 0.98 2.91 3.7529(15) 145 yes

loop_
_geom_torsion_atom_site_label_1
_geom_torsion_atom_site_label_2
_geom_torsion_atom_site_label_3
_geom_torsion_atom_site_label_4
_geom_torsion_site_symmetry_1
_geom_torsion_site_symmetry_2
_geom_torsion_site_symmetry_3
_geom_torsion_site_symmetry_4
_geom_torsion
_geom_torsion_publ_flag
C7 N1 N2 C8 . . . . 2.00(14) ?
C6 N1 N2 C8 . . . . -176.81(11) ?
C11 N3 N4 C12 . . . . 3.32(15) ?
C11 N3 N4 C13 . . . . 178.24(11) ?
C6 C1 C2 C3 . . . . -0.8(2) ?
C1 C2 C3 F1 . . . . -179.36(14) ?
C1 C2 C3 C4 . . . . 0.9(2) ?
F1 C3 C4 C5 . . . . 179.90(13) ?
C2 C3 C4 C5 . . . . -0.4(2) ?
C3 C4 C5 C6 . . . . -0.3(2) ?
C4 C5 C6 C1 . . . . 0.4(2) ?
C4 C5 C6 N1 . . . . -179.47(12) ?
C2 C1 C6 C5 . . . . 0.1(2) ?
C2 C1 C6 N1 . . . . -179.99(12) ?
C7 N1 C6 C5 . . . . 49.72(18) ?
N2 N1 C6 C5 . . . . -131.64(12) ?
C7 N1 C6 C1 . . . . -130.14(13) ?
N2 N1 C6 C1 . . . . 48.49(16) ?
N2 N1 C7 O1 . . . . 176.51(12) ?
C6 N1 C7 O1 . . . . -4.8(2) ?
N2 N1 C7 C9 . . . . -5.82(13) ?
C6 N1 C7 C9 . . . . 172.88(11) ?
N1 N2 C8 C31 . . . . -179.34(10) ?
N1 N2 C8 C9 . . . . 3.06(13) ?
C19 O3 C9 C8 . . . . 74.67(13) ?
C19 O3 C9 C7 . . . . -42.71(14) ?
C19 O3 C9 C10 . . . . -162.22(10) ?
N2 C8 C9 O3 . . . . -130.90(11) ?
C31 C8 C9 O3 . . . . 51.53(15) ?
N2 C8 C9 C7 . . . . -6.20(12) ?
C31 C8 C9 C7 . . . . 176.23(10) ?
N2 C8 C9 C10 . . . . 108.96(11) ?
C31 C8 C9 C10 . . . . -68.62(13) ?
O1 C7 C9 O3 . . . . -49.90(16) ?
N1 C7 C9 O3 . . . . 132.39(10) ?
O1 C7 C9 C8 . . . . -175.51(12) ?
N1 C7 C9 C8 . . . . 6.79(11) ?
O1 C7 C9 C10 . . . . 67.71(15) ?
N1 C7 C9 C10 . . . . -109.99(10) ?
C25 O4 C10 C11 . . . . 44.64(14) ?
C25 O4 C10 C12 . . . . -70.74(13) ?
C25 O4 C10 C9 . . . . 169.63(9) ?
O3 C9 C10 O4 . . . . -63.88(10) ?
C8 C9 C10 O4 . . . . 62.43(11) ?
C7 C9 C10 O4 . . . . 172.73(9) ?
O3 C9 C10 C11 . . . . 62.11(11) ?
C8 C9 C10 C11 . . . . -171.58(9) ?
C7 C9 C10 C11 . . . . -61.28(11) ?
O3 C9 C10 C12 . . . . 173.38(9) ?
C8 C9 C10 C12 . . . . -60.31(11) ?
C7 C9 C10 C12 . . . . 49.99(11) ?
N4 N3 C11 C35 . . . . 177.20(11) ?
N4 N3 C11 C10 . . . . -0.15(14) ?
O4 C10 C11 N3 . . . . -125.42(11) ?
C12 C10 C11 N3 . . . . -2.52(13) ?
C9 C10 C11 N3 . . . . 113.96(11) ?
O4 C10 C11 C35 . . . . 57.29(15) ?
C12 C10 C11 C35 . . . . -179.82(11) ?
C9 C10 C11 C35 . . . . -63.33(15) ?
N3 N4 C12 O2 . . . . 174.88(13) ?
C13 N4 C12 O2 . . . . 0.6(2) ?
N3 N4 C12 C10 . . . . -4.77(13) ?
C13 N4 C12 C10 . . . . -179.10(11) ?
O4 C10 C12 O2 . . . . -52.06(16) ?
C11 C10 C12 O2 . . . . -175.47(12) ?
C9 C10 C12 O2 . . . . 65.18(15) ?
O4 C10 C12 N4 . . . . 127.61(10) ?
C11 C10 C12 N4 . . . . 4.19(12) ?
C9 C10 C12 N4 . . . . -115.16(10) ?
C12 N4 C13 C14 . . . . 158.41(13) ?
N3 N4 C13 C14 . . . . -15.66(17) ?
C12 N4 C13 C18 . . . . -22.5(2) ?
N3 N4 C13 C18 . . . . 163.43(12) ?
C18 C13 C14 C15 . . . . -2.19(19) ?
N4 C13 C14 C15 . . . . 176.88(12) ?
C13 C14 C15 C16 . . . . 0.63(19) ?
C14 C15 C16 F2 . . . . -178.52(12) ?
C14 C15 C16 C17 . . . . 1.8(2) ?
F2 C16 C17 C18 . . . . 177.67(12) ?
C15 C16 C17 C18 . . . . -2.7(2) ?
C16 C17 C18 C13 . . . . 1.0(2) ?
C14 C13 C18 C17 . . . . 1.3(2) ?
N4 C13 C18 C17 . . . . -177.73(12) ?
C9 O3 C19 C20 . . . . -25.83(17) ?
C9 O3 C19 C24 . . . . 156.49(11) ?
O3 C19 C20 C21 . . . . -176.32(11) ?
C24 C19 C20 C21 . . . . 1.21(19) ?
C19 C20 C21 C22 . . . . -0.1(2) ?
C20 C21 C22 C23 . . . . -1.0(2) ?
C21 C22 C23 C24 . . . . 1.0(2) ?
C22 C23 C24 C19 . . . . 0.0(2) ?
O3 C19 C24 C23 . . . . 176.61(11) ?
C20 C19 C24 C23 . . . . -1.18(18) ?
C10 O4 C25 C26 . . . . -139.56(11) ?
C10 O4 C25 C30 . . . . 44.49(16) ?
C30 C25 C26 C27 . . . . -0.73(19) ?
O4 C25 C26 C27 . . . . -176.81(12) ?
C25 C26 C27 C28 . . . . -0.2(2) ?
C26 C27 C28 C29 . . . . 0.7(2) ?
C27 C28 C29 C30 . . . . -0.4(2) ?
C26 C25 C30 C29 . . . . 1.0(2) ?
O4 C25 C30 C29 . . . . 176.74(12) ?
C28 C29 C30 C25 . . . . -0.4(2) ?
N2 C8 C31 C32 . . . . 24.85(17) ?
C9 C8 C31 C32 . . . . -157.85(11) ?
C8 C31 C32 C33 . . . . 69.65(14) ?
C8 C31 C32 C34 . . . . -168.49(10) ?
N3 C11 C35 C36 . . . . 27.87(18) ?
C10 C11 C35 C36 . . . . -155.11(11) ?
C11 C35 C36 C37 . . . . 69.94(15) ?
C11 C35 C36 C38 . . . . -167.73(12) ?

loop_
_cod_related_entry_id
_cod_related_entry_database
_cod_related_entry_code
1 ChemSpider 30656663
